data_4120255
loop_
_publ_author_name
'Tao Li'
'Mark T. Kozlowski'
'Evan A. Doud'
'Maike N. Blakely'
'Nathaniel L. Rosi'

_publ_section_title
;
 Stepwise Ligand Exchange for the Preparation of a Family of Mesoporous
 MOFs
;
_journal_name_full 'Journal of the American Chemical Society'
_journal_page_first 11688
_journal_page_last 11691
_journal_paper_doi 10.1021/ja403810k
_journal_volume 135
_journal_year 2013
_chemical_formula_sum 'C52 H32 N16 O13 Zn4'
_chemical_formula_weight 1350.42
_chemical_name_common bio-MOF-102
_chemical_name_systematic
; 
 ? 
;
_space_group_IT_number 230
_symmetry_cell_setting cubic
_symmetry_space_group_name_Hall '-I 4bd 2c 3'
_symmetry_space_group_name_H-M 'I a -3 d'
_atom_sites_solution_hydrogens geom
_atom_sites_solution_primary direct
_atom_sites_solution_secondary difmap
_audit_creation_method SHELXL-97
_cell_angle_alpha 90.00
_cell_angle_beta 90.00
_cell_angle_gamma 90.00
_cell_formula_units_Z 48
_cell_length_a 75.2379(13)
_cell_length_b 75.2379(13)
_cell_length_c 75.2379(13)
_cell_measurement_reflns_used 9722
_cell_measurement_temperature 296(2)
_cell_measurement_theta_max 21.133
_cell_measurement_theta_min 2.197
_cell_volume 425902(13)
_computing_cell_refinement 'Bruker APEX II'
_computing_data_collection 'Bruker APEX II'
_computing_data_reduction 'Bruker APEX II'
_computing_molecular_graphics 'Bruker SHELXTL'
_computing_publication_material 'Bruker SHELXTL'
_computing_structure_refinement 'SHELXL-97 (Sheldrick, 1997)'
_computing_structure_solution 'SHELXS-97 (Sheldrick, 1990)'
_diffrn_ambient_temperature 296(2)
_diffrn_measured_fraction_theta_full 1.000
_diffrn_measured_fraction_theta_max 1.000
_diffrn_measurement_device_type 'APEX II CCD'
_diffrn_measurement_method '\f and \w scans'
_diffrn_radiation_monochromator graphite
_diffrn_radiation_source 'IMuS micro-focus source'
_diffrn_radiation_type CuK\a
_diffrn_radiation_wavelength 1.54178
_diffrn_reflns_av_R_equivalents 0.2434
_diffrn_reflns_av_sigmaI/netI 0.0259
_diffrn_reflns_limit_h_max 41
_diffrn_reflns_limit_h_min -41
_diffrn_reflns_limit_k_max 41
_diffrn_reflns_limit_k_min -41
_diffrn_reflns_limit_l_max 41
_diffrn_reflns_limit_l_min -41
_diffrn_reflns_number 994984
_diffrn_reflns_theta_full 25.41
_diffrn_reflns_theta_max 25.41
_diffrn_reflns_theta_min 1.44
_diffrn_standards_number 0
_exptl_absorpt_coefficient_mu 0.412
_exptl_absorpt_correction_T_max 0.9408
_exptl_absorpt_correction_T_min 0.9075
_exptl_absorpt_correction_type multi-scan
_exptl_absorpt_process_details 'Bruker SADABS'
_exptl_crystal_colour orange
_exptl_crystal_density_diffrn 0.253
_exptl_crystal_description polyhedron
_exptl_crystal_F_000 32640
_exptl_crystal_size_max 0.24
_exptl_crystal_size_mid 0.15
_exptl_crystal_size_min 0.15
_refine_diff_density_max 0.510
_refine_diff_density_min -0.502
_refine_diff_density_rms 0.117
_refine_ls_extinction_method none
_refine_ls_goodness_of_fit_ref 2.616
_refine_ls_hydrogen_treatment constr
_refine_ls_matrix_type full
_refine_ls_number_parameters 160
_refine_ls_number_reflns 3226
_refine_ls_number_restraints 160
_refine_ls_restrained_S_all 2.568
_refine_ls_R_factor_all 0.2843
_refine_ls_R_factor_gt 0.2380
_refine_ls_shift/su_max 0.000
_refine_ls_shift/su_mean 0.000
_refine_ls_structure_factor_coef Fsqd
_refine_ls_weighting_details 'calc w=1/[\s^2^(Fo^2^)+(0.2000P)^2^+0.0000P] where P=(Fo^2^+2Fc^2^)/3'
_refine_ls_weighting_scheme calc
_refine_ls_wR_factor_gt 0.5382
_refine_ls_wR_factor_ref 0.5803
_reflns_number_gt 2263
_reflns_number_total 3226
_reflns_threshold_expression >2sigma(I)
_cod_data_source_file ja403810k_si_003.cif
_cod_data_source_block bio-MOF-102
_cod_database_code 4120255

loop_
_symmetry_equiv_pos_as_xyz
'x, y, z'
'-x+1/2, -y, z+1/2'
'-x, y+1/2, -z+1/2'
'x+1/2, -y+1/2, -z'
'z, x, y'
'z+1/2, -x+1/2, -y'
'-z+1/2, -x, y+1/2'
'-z, x+1/2, -y+1/2'
'y, z, x'
'-y, z+1/2, -x+1/2'
'y+1/2, -z+1/2, -x'
'-y+1/2, -z, x+1/2'
'y+3/4, x+1/4, -z+1/4'
'-y+3/4, -x+3/4, -z+3/4'
'y+1/4, -x+1/4, z+3/4'
'-y+1/4, x+3/4, z+1/4'
'x+3/4, z+1/4, -y+1/4'
'-x+1/4, z+3/4, y+1/4'
'-x+3/4, -z+3/4, -y+3/4'
'x+1/4, -z+1/4, y+3/4'
'z+3/4, y+1/4, -x+1/4'
'z+1/4, -y+1/4, x+3/4'
'-z+1/4, y+3/4, x+1/4'
'-z+3/4, -y+3/4, -x+3/4'
'x+1/2, y+1/2, z+1/2'
'-x+1, -y+1/2, z+1'
'-x+1/2, y+1, -z+1'
'x+1, -y+1, -z+1/2'
'z+1/2, x+1/2, y+1/2'
'z+1, -x+1, -y+1/2'
'-z+1, -x+1/2, y+1'
'-z+1/2, x+1, -y+1'
'y+1/2, z+1/2, x+1/2'
'-y+1/2, z+1, -x+1'
'y+1, -z+1, -x+1/2'
'-y+1, -z+1/2, x+1'
'y+5/4, x+3/4, -z+3/4'
'-y+5/4, -x+5/4, -z+5/4'
'y+3/4, -x+3/4, z+5/4'
'-y+3/4, x+5/4, z+3/4'
'x+5/4, z+3/4, -y+3/4'
'-x+3/4, z+5/4, y+3/4'
'-x+5/4, -z+5/4, -y+5/4'
'x+3/4, -z+3/4, y+5/4'
'z+5/4, y+3/4, -x+3/4'
'z+3/4, -y+3/4, x+5/4'
'-z+3/4, y+5/4, x+3/4'
'-z+5/4, -y+5/4, -x+5/4'
'-x, -y, -z'
'x-1/2, y, -z-1/2'
'x, -y-1/2, z-1/2'
'-x-1/2, y-1/2, z'
'-z, -x, -y'
'-z-1/2, x-1/2, y'
'z-1/2, x, -y-1/2'
'z, -x-1/2, y-1/2'
'-y, -z, -x'
'y, -z-1/2, x-1/2'
'-y-1/2, z-1/2, x'
'y-1/2, z, -x-1/2'
'-y-3/4, -x-1/4, z-1/4'
'y-3/4, x-3/4, z-3/4'
'-y-1/4, x-1/4, -z-3/4'
'y-1/4, -x-3/4, -z-1/4'
'-x-3/4, -z-1/4, y-1/4'
'x-1/4, -z-3/4, -y-1/4'
'x-3/4, z-3/4, y-3/4'
'-x-1/4, z-1/4, -y-3/4'
'-z-3/4, -y-1/4, x-1/4'
'-z-1/4, y-1/4, -x-3/4'
'z-1/4, -y-3/4, -x-1/4'
'z-3/4, y-3/4, x-3/4'
'-x+1/2, -y+1/2, -z+1/2'
'x, y+1/2, -z'
'x+1/2, -y, z'
'-x, y, z+1/2'
'-z+1/2, -x+1/2, -y+1/2'
'-z, x, y+1/2'
'z, x+1/2, -y'
'z+1/2, -x, y'
'-y+1/2, -z+1/2, -x+1/2'
'y+1/2, -z, x'
'-y, z, x+1/2'
'y, z+1/2, -x'
'-y-1/4, -x+1/4, z+1/4'
'y-1/4, x-1/4, z-1/4'
'-y+1/4, x+1/4, -z-1/4'
'y+1/4, -x-1/4, -z+1/4'
'-x-1/4, -z+1/4, y+1/4'
'x+1/4, -z-1/4, -y+1/4'
'x-1/4, z-1/4, y-1/4'
'-x+1/4, z+1/4, -y-1/4'
'-z-1/4, -y+1/4, x+1/4'
'-z+1/4, y+1/4, -x-1/4'
'z+1/4, -y-1/4, -x+1/4'
'z-1/4, y-1/4, x-1/4'

loop_
_atom_site_label
_atom_site_type_symbol
_atom_site_fract_x
_atom_site_fract_y
_atom_site_fract_z
_atom_site_U_iso_or_equiv
_atom_site_adp_type
_atom_site_occupancy
_atom_site_symmetry_multiplicity
_atom_site_calc_flag
_atom_site_refinement_flags
O44 O 0.4616(4) 0.6734(4) 0.4023(3) 0.258(14) Uiso 1 1 d DU
C45 C 0.4490(5) 0.6815(4) 0.3954(4) 0.271(19) Uiso 1 1 d DU
O43 O 0.4541(4) 0.6915(3) 0.3833(4) 0.228(12) Uiso 1 1 d DU
C46 C 0.4317(5) 0.6777(7) 0.4009(7) 0.283(18) Uiso 1 1 d DU
C51 C 0.4297(7) 0.6659(6) 0.4140(6) 0.279(19) Uiso 1 1 d DU
H51A H 0.4395 0.6602 0.4190 0.335 Uiso 1 1 calc R
C50 C 0.4120(10) 0.6624(5) 0.4201(5) 0.33(2) Uiso 1 1 d DU
H50A H 0.4098 0.6553 0.4300 0.391 Uiso 1 1 calc R
C49 C 0.3986(6) 0.6699(8) 0.4109(8) 0.323(19) Uiso 1 1 d DU
C48 C 0.4006(7) 0.6823(6) 0.3985(6) 0.274(18) Uiso 1 1 d DU
H48A H 0.3909 0.6883 0.3938 0.329 Uiso 1 1 calc R
C47 C 0.4185(9) 0.6862(4) 0.3928(4) 0.271(18) Uiso 1 1 d DU
H47A H 0.4208 0.6944 0.3837 0.325 Uiso 1 1 calc R
N8 N 0.3818(5) 0.6644(6) 0.4176(6) 0.36(2) Uiso 1 1 d DU
O14 O 0.5537(4) 0.5366(5) 0.2706(4) 0.268(14) Uiso 1 1 d DU
C15 C 0.5608(5) 0.5507(5) 0.2758(5) 0.31(2) Uiso 1 1 d DU
O13 O 0.5774(4) 0.5509(3) 0.2738(3) 0.247(13) Uiso 1 1 d DU
C16 C 0.5536(11) 0.5650(7) 0.2851(5) 0.336(19) Uiso 1 1 d DU
C24 C 0.5357(11) 0.5631(6) 0.2877(6) 0.43(2) Uiso 1 1 d DU
H24A H 0.5299 0.5529 0.2836 0.520 Uiso 1 1 calc R
C22 C 0.5261(5) 0.5760(11) 0.2964(7) 0.46(3) Uiso 1 1 d DU
H22A H 0.5139 0.5747 0.2981 0.553 Uiso 1 1 calc R
C21 C 0.5346(11) 0.5910(8) 0.3026(4) 0.42(2) Uiso 1 1 d DU
C26 C 0.5525(11) 0.5929(6) 0.3001(6) 0.34(2) Uiso 1 1 d DU
H26A H 0.5583 0.6030 0.3043 0.409 Uiso 1 1 calc R
C19 C 0.5620(4) 0.5801(11) 0.2912(7) 0.33(2) Uiso 1 1 d DU
H19A H 0.5741 0.5816 0.2894 0.398 Uiso 1 1 calc R
N7 N 0.5210(8) 0.6113(6) 0.3176(6) 0.40(2) Uiso 1 1 d DU
O29 O 0.4925(4) 0.6754(4) 0.3653(4) 0.247(12) Uiso 1 1 d DU
C30 C 0.4871(5) 0.6652(5) 0.3532(5) 0.31(2) Uiso 1 1 d DU
O28 O 0.4706(5) 0.6671(4) 0.3522(4) 0.302(16) Uiso 1 1 d DU
C31 C 0.4946(11) 0.6508(5) 0.3443(6) 0.320(19) Uiso 1 1 d DU
C39 C 0.5122(11) 0.6488(7) 0.3463(5) 0.31(2) Uiso 1 1 d DU
H39A H 0.5184 0.6563 0.3539 0.375 Uiso 1 1 calc R
C37 C 0.5208(4) 0.6360(10) 0.3374(9) 0.34(2) Uiso 1 1 d DU
H37A H 0.5330 0.6346 0.3389 0.414 Uiso 1 1 calc R
C36 C 0.5119(12) 0.6252(6) 0.3264(7) 0.39(2) Uiso 1 1 d DU
C34 C 0.4942(11) 0.6270(7) 0.3247(5) 0.41(2) Uiso 1 1 d DU
H34A H 0.4879 0.6192 0.3174 0.487 Uiso 1 1 calc R
C32 C 0.4857(4) 0.6398(10) 0.3334(9) 0.38(2) Uiso 1 1 d DU
H32A H 0.4735 0.6412 0.3320 0.451 Uiso 1 1 calc R
N6 N 0.5275(9) 0.6057(7) 0.3119(6) 0.43(2) Uiso 1 1 d DU
C1 C 0.52165(19) 0.72012(15) 0.39708(17) 0.236(16) Uiso 1 1 d GU
N1 N 0.5385(2) 0.7269(2) 0.3966(2) 0.212(13) Uiso 1 1 d GU
C2 C 0.5383(3) 0.7383(2) 0.4098(3) 0.238(17) Uiso 1 1 d GU
H2A H 0.5482 0.7451 0.4127 0.286 Uiso 1 1 calc R
N2 N 0.5233(4) 0.7396(2) 0.4188(2) 0.230(14) Uiso 1 1 d GU
C3 C 0.5126(3) 0.72787(18) 0.41067(17) 0.226(15) Uiso 1 1 d GU
N3 N 0.4959(3) 0.7241(3) 0.4153(2) 0.218(13) Uiso 1 1 d GU
C4 C 0.4890(2) 0.7118(3) 0.4052(3) 0.216(15) Uiso 1 1 d GU
H4A H 0.4774 0.7085 0.4080 0.259 Uiso 1 1 calc R
N4 N 0.4962(2) 0.7035(2) 0.3918(3) 0.239(14) Uiso 1 1 d GU
C5 C 0.5129(2) 0.70742(16) 0.38721(19) 0.244(16) Uiso 1 1 d GU
N5 N 0.5198(3) 0.6989(2) 0.3736(2) 0.209(14) Uiso 1 1 d GU
H5A H 0.5136 0.6911 0.3680 0.251 Uiso 1 1 calc R
H5B H 0.5306 0.7011 0.3704 0.251 Uiso 1 1 calc R
Zn1 Zn 0.47706(8) 0.69225(8) 0.37470(9) 0.227(5) Uani 1 1 d U
Zn2 Zn 0.48137(9) 0.74071(9) 0.43422(10) 0.234(5) Uani 1 1 d U
O3 O 0.5000 0.7500 0.4488(5) 0.198(14) Uani 1 2 d SU

loop_
_atom_site_aniso_label
_atom_site_aniso_U_11
_atom_site_aniso_U_22
_atom_site_aniso_U_33
_atom_site_aniso_U_23
_atom_site_aniso_U_13
_atom_site_aniso_U_12
Zn1 0.161(8) 0.187(8) 0.334(9) -0.016(6) 0.038(6) 0.008(5)
Zn2 0.173(9) 0.234(8) 0.296(10) 0.017(7) 0.009(7) -0.020(7)
O3 0.16(4) 0.19(4) 0.25(5) 0.000 0.000 0.06(2)

loop_
_atom_type_symbol
_atom_type_description
_atom_type_scat_dispersion_real
_atom_type_scat_dispersion_imag
_atom_type_scat_source
C C 0.0181 0.0091 'International Tables Vol C Tables 4.2.6.8 and 6.1.1.4'
H H 0.0000 0.0000 'International Tables Vol C Tables 4.2.6.8 and 6.1.1.4'
N N 0.0311 0.0180 'International Tables Vol C Tables 4.2.6.8 and 6.1.1.4'
O O 0.0492 0.0322 'International Tables Vol C Tables 4.2.6.8 and 6.1.1.4'
Zn Zn -1.5491 0.6778 'International Tables Vol C Tables 4.2.6.8 and 6.1.1.4'

loop_
_geom_angle_atom_site_label_1
_geom_angle_atom_site_label_2
_geom_angle_atom_site_label_3
_geom_angle
_geom_angle_site_symmetry_1
_geom_angle_site_symmetry_3
O44 C45 O43 112(3) . .
O44 C45 C46 119(4) . .
O43 C45 C46 129(5) . .
C45 O43 Zn1 124(3) . .
C47 C46 C51 126(3) . .
C47 C46 C45 117(7) . .
C51 C46 C45 117(6) . .
C46 C51 C50 117(3) . .
C46 C51 H51A 121.4 . .
C50 C51 H51A 121.4 . .
C49 C50 C51 117(3) . .
C49 C50 H50A 121.6 . .
C51 C50 H50A 121.6 . .
C48 C49 C50 125(3) . .
C48 C49 N8 123(7) . .
C50 C49 N8 111(7) . .
C49 C48 C47 117(3) . .
C49 C48 H48A 121.5 . .
C47 C48 H48A 121.5 . .
C46 C47 C48 117(3) . .
C46 C47 H47A 121.4 . .
C48 C47 H47A 121.4 . .
N8 N8 C49 135(9) 42_544 .
C15 O14 Zn2 124(3) . 53_666
O13 C15 O14 113(4) . .
O13 C15 C16 116(4) . .
O14 C15 C16 130(5) . .
C24 C16 C19 119.6(10) . .
C24 C16 C15 112(7) . .
C19 C16 C15 128(7) . .
C16 C24 C22 120.4(11) . .
C16 C24 H24A 119.8 . .
C22 C24 H24A 119.8 . .
C21 C22 C24 119.8(11) . .
C21 C22 H22A 120.1 . .
C24 C22 H22A 120.1 . .
C26 C21 C22 119.8(10) . .
C26 C21 N6 111(8) . .
C22 C21 N6 129(8) . .
C21 C26 C19 120.4(11) . .
C21 C26 H26A 119.8 . .
C19 C26 H26A 119.8 . .
C26 C19 C16 120.0(10) . .
C26 C19 H19A 120.0 . .
C16 C19 H19A 120.0 . .
N6 N7 C36 165(10) . .
C30 O29 Zn1 120(3) . .
O29 C30 O28 107(3) . .
O29 C30 C31 134(5) . .
O28 C30 C31 117(5) . .
C39 C31 C32 119.6(11) . .
C39 C31 C30 116(8) . .
C32 C31 C30 125(8) . .
C31 C39 C37 120.1(11) . .
C31 C39 H39A 120.0 . .
C37 C39 H39A 120.0 . .
C36 C37 C39 120.3(11) . .
C36 C37 H37A 119.9 . .
C39 C37 H37A 119.9 . .
C37 C36 C34 119.6(11) . .
C37 C36 N7 120(9) . .
C34 C36 N7 121(9) . .
C32 C34 C36 120.1(11) . .
C32 C34 H34A 120.0 . .
C36 C34 H34A 120.0 . .
C34 C32 C31 120.4(11) . .
C34 C32 H32A 119.8 . .
C31 C32 H32A 119.8 . .
N7 N6 C21 160(10) . .
C3 C1 N1 108.8 . .
C3 C1 C5 117.6 . .
N1 C1 C5 133.6 . .
C2 N1 C1 102.4 . .
C2 N1 Zn1 124.5(8) . 87_656
C1 N1 Zn1 130.0(8) . 87_656
N1 C2 N2 116.3 . .
N1 C2 H2A 121.8 . .
N2 C2 H2A 121.8 . .
C2 N2 C3 103.3 . .
C2 N2 Zn2 121.5(13) . 26_564
C3 N2 Zn2 132.7(12) . 26_564
N3 C3 N2 125.7 . .
N3 C3 C1 125.1 . .
N2 C3 C1 109.2 . .
C4 N3 C3 111.9 . .
C4 N3 Zn2 125.9(11) . .
C3 N3 Zn2 121.3(11) . .
N4 C4 N3 128.6 . .
N4 C4 H4A 115.7 . .
N3 C4 H4A 115.7 . .
C4 N4 C5 119.2 . .
C4 N4 Zn1 112.4(10) . .
C5 N4 Zn1 124.8(10) . .
N5 C5 N4 118.0 . .
N5 C5 C1 124.4 . .
N4 C5 C1 117.5 . .
C5 N5 H5A 120.0 . .
C5 N5 H5B 120.0 . .
H5A N5 H5B 120.0 . .
O43 Zn1 O29 134.2(12) . .
O43 Zn1 N4 115.9(10) . .
O29 Zn1 N4 94.8(11) . .
O43 Zn1 N1 106.0(12) . 64_576
O29 Zn1 N1 100.2(10) . 64_576
N4 Zn1 N1 100.7(9) . 64_576
O14 Zn2 O3 115.1(16) 57_666 .
O14 Zn2 N2 121.6(15) 57_666 26_564
O3 Zn2 N2 101.5(14) . 26_564
O14 Zn2 N3 115.2(11) 57_666 .
O3 Zn2 N3 102.6(10) . .
N2 Zn2 N3 97.8(12) 26_564 .
O14 Zn2 Zn2 149.9(11) 57_666 26_564
O3 Zn2 Zn2 35.1(10) . 26_564
N2 Zn2 Zn2 79.5(13) 26_564 26_564
N3 Zn2 Zn2 78.9(7) . 26_564
Zn2 O3 Zn2 110(2) . 26_564

loop_
_geom_bond_atom_site_label_1
_geom_bond_atom_site_label_2
_geom_bond_distance
_geom_bond_site_symmetry_2
O44 C45 1.24(2) .
C45 O43 1.25(2) .
C45 C46 1.395(10) .
O43 Zn1 1.85(3) .
C46 C47 1.33(5) .
C46 C51 1.33(5) .
C51 C50 1.44(4) .
C51 H51A 0.9300 .
C50 C49 1.35(5) .
C50 H50A 0.9300 .
C49 C48 1.33(5) .
C49 N8 1.424(19) .
C48 C47 1.45(4) .
C48 H48A 0.9300 .
C47 H47A 0.9300 .
N8 N8 1.08(9) 42_544
O14 C15 1.251(19) .
O14 Zn2 1.84(4) 53_666
C15 O13 1.25(2) .
C15 C16 1.397(10) .
C16 C24 1.372(19) .
C16 C19 1.38(2) .
C24 C22 1.38(2) .
C24 H24A 0.9300 .
C22 C21 1.38(2) .
C22 H22A 0.9300 .
C21 C26 1.37(2) .
C21 N6 1.414(19) .
C26 C19 1.37(2) .
C26 H26A 0.9300 .
C19 H19A 0.9300 .
N7 N6 0.77(6) .
N7 C36 1.414(19) .
O29 C30 1.25(2) .
O29 Zn1 1.86(3) .
C30 O28 1.25(2) .
C30 C31 1.395(10) .
C31 C39 1.339(18) .
C31 C32 1.340(18) .
C39 C37 1.340(18) .
C39 H39A 0.9300 .
C37 C36 1.338(18) .
C37 H37A 0.9300 .
C36 C34 1.342(18) .
C34 C32 1.335(18) .
C34 H34A 0.9300 .
C32 H32A 0.9300 .
C1 C3 1.3588 .
C1 N1 1.3679 .
C1 C5 1.3789 .
N1 C2 1.3111 .
N1 Zn1 2.16(2) 87_656
C2 N2 1.3238 .
C2 H2A 0.9300 .
N2 C3 1.3375 .
N2 Zn2 1.915(16) 26_564
C3 N3 1.3368 .
N3 C4 1.3054 .
N3 Zn2 2.186(17) .
C4 N4 1.3005 .
C4 H4A 0.9300 .
N4 C5 1.3329 .
N4 Zn1 2.111(17) .
C5 N5 1.3150 .
N5 H5A 0.8600 .
N5 H5B 0.8600 .
Zn1 N1 2.16(4) 64_576
Zn2 O14 1.84(4) 57_666
Zn2 O3 1.91(2) .
Zn2 N2 1.91(3) 26_564
Zn2 Zn2 3.132(14) 26_564
O3 Zn2 1.91(2) 26_564
